data_1010847
loop_
_publ_author_name
'Zachariasen, W H'

_publ_section_title
;
Note on the Crystal Lattice of Samarium Sulphate Octo-Hydrate
;
_journal_coden_ASTM JCPSA6
_journal_name_full 'Journal of Chemical Physics'
_journal_page_first 197
_journal_page_last 198
_journal_volume 3
_journal_year 1935
_chemical_formula_structural 'Sm S O4 (H2 O)8'
_chemical_formula_sum 'H16 O12 S Sm'
_chemical_name_systematic 'Samarium(II) sulfate octahydrate'
_space_group_IT_number 15
_symmetry_cell_setting monoclinic
_symmetry_Int_Tables_number 15
_symmetry_space_group_name_Hall '-C 2yc'
_symmetry_space_group_name_H-M 'C 1 2/c 1'
_cell_angle_alpha 90
_cell_angle_beta 118.3
_cell_angle_gamma 90
_cell_formula_units_Z 4
_cell_length_a 20.30(6)
_cell_length_b 6.76(3)
_cell_length_c 13.53(5)
_cell_volume 1634.8
_cod_database_code 1010847

loop_
_symmetry_equiv_pos_as_xyz
x,y,z
-x,y,1/2-z
-x,-y,-z
x,-y,1/2+z
1/2+x,1/2+y,z
1/2-x,1/2+y,1/2-z
1/2-x,1/2-y,-z
1/2+x,1/2-y,1/2+z

loop_
_atom_site_label
_atom_site_fract_x
_atom_site_fract_y
_atom_site_fract_z
? ? ? ?
